data_4071231
loop_
_publ_author_name
'Adams, Richard D.'
'Boswell, Erin'

_publ_section_title
;
 Cleavage oftert-Butyl Groups from the Tri-tert-butylphosphine Ligand in
 Osmium&#x2212;Platinum Carbonyl Cluster Complexes
;
_journal_issue 9
_journal_name_full Organometallics
_journal_page_first 2021
_journal_paper_doi 10.1021/om8000422
_journal_volume 27
_journal_year 2008
_chemical_formula_sum 'C31 H50 O7 Os3 P2 Pt'
_chemical_formula_weight 1362.34
_chemical_name_systematic
; 
 ? 
;
_space_group_IT_number 14
_symmetry_cell_setting monoclinic
_symmetry_space_group_name_Hall '-P 2ybc'
_symmetry_space_group_name_H-M 'P 1 21/c 1'
_atom_sites_solution_hydrogens geom
_atom_sites_solution_primary direct
_atom_sites_solution_secondary difmap
_audit_creation_method SHELXL-97
_cell_angle_alpha 90.00
_cell_angle_beta 96.7790(10)
_cell_angle_gamma 90.00
_cell_formula_units_Z 4
_cell_length_a 13.7017(7)
_cell_length_b 10.4238(5)
_cell_length_c 26.7764(14)
_cell_measurement_reflns_used 6594
_cell_measurement_temperature 294(2)
_cell_measurement_theta_max 28.22
_cell_measurement_theta_min 2.46
_cell_volume 3797.6(3)
_computing_structure_refinement 'SHELXL-97 (Sheldrick, 1997)'
_computing_structure_solution 'SHELXS-97 (Sheldrick, 1990)'
_diffrn_ambient_temperature 294(2)
_diffrn_measured_fraction_theta_full 0.998
_diffrn_measured_fraction_theta_max 0.998
_diffrn_radiation_monochromator graphite
_diffrn_radiation_source 'fine-focus sealed tube'
_diffrn_radiation_type MoK\a
_diffrn_radiation_wavelength 0.71073
_diffrn_reflns_av_R_equivalents 0.0366
_diffrn_reflns_av_sigmaI/netI 0.0308
_diffrn_reflns_limit_h_max 18
_diffrn_reflns_limit_h_min -18
_diffrn_reflns_limit_k_max 13
_diffrn_reflns_limit_k_min -13
_diffrn_reflns_limit_l_max 35
_diffrn_reflns_limit_l_min -35
_diffrn_reflns_number 39249
_diffrn_reflns_theta_full 28.30
_diffrn_reflns_theta_max 28.30
_diffrn_reflns_theta_min 1.50
_diffrn_standards_decay_% <1
_exptl_absorpt_coefficient_mu 13.802
_exptl_absorpt_correction_T_max 1.000
_exptl_absorpt_correction_T_min 0.532
_exptl_absorpt_correction_type multi-scan
_exptl_crystal_colour dark
_exptl_crystal_density_diffrn 2.383
_exptl_crystal_density_method 'not measured'
_exptl_crystal_description block
_exptl_crystal_F_000 2512
_exptl_crystal_size_max 0.35
_exptl_crystal_size_mid 0.25
_exptl_crystal_size_min 0.10
_refine_diff_density_max 2.363
_refine_diff_density_min -1.908
_refine_diff_density_rms 0.420
_refine_ls_extinction_method none
_refine_ls_goodness_of_fit_ref 1.136
_refine_ls_hydrogen_treatment constr
_refine_ls_matrix_type full
_refine_ls_number_parameters 413
_refine_ls_number_reflns 9426
_refine_ls_number_restraints 0
_refine_ls_restrained_S_all 1.136
_refine_ls_R_factor_all 0.0395
_refine_ls_R_factor_gt 0.0317
_refine_ls_shift/su_max 0.002
_refine_ls_shift/su_mean 0.000
_refine_ls_structure_factor_coef Fsqd
_refine_ls_weighting_details 'calc w=1/[\s^2^(Fo^2^)+(0.0493P)^2^+0.0000P] where P=(Fo^2^+2Fc^2^)/3'
_refine_ls_weighting_scheme calc
_refine_ls_wR_factor_gt 0.0795
_refine_ls_wR_factor_ref 0.0870
_reflns_number_gt 8142
_reflns_number_total 9426
_reflns_threshold_expression >2sigma(I)
_cod_data_source_file om8000422-file001.cif
_cod_data_source_block p21c
_cod_depositor_comments
;
The following automatic conversions were performed:

'_symmetry_cell_setting' value 'Monoclinic' changed to 'monoclinic'
according to /home/saulius/struct/CIF-dictionaries/cif_core.dic
dictionary named 'cif_core.dic' version 2.4.1 from
2010-06-29.

'_exptl_absorpt_correction_type' value 'Multi-Scan'
changed to 'multi-scan' according to
/home/saulius/struct/CIF-dictionaries/cif_core.dic dictionary named
'cif_core.dic' version 2.4.1 from 2010-06-29.

Automatic conversion script
Id: cif_fix_values 1715 2011-07-08 13:25:40Z adriana 
;
_cod_original_sg_symbol_H-M P2(1)/c
_cod_database_code 4071231

loop_
_symmetry_equiv_pos_as_xyz
'x, y, z'
'-x, y+1/2, -z+1/2'
'-x, -y, -z'
'x, -y-1/2, z-1/2'

loop_
_atom_site_label
_atom_site_type_symbol
_atom_site_fract_x
_atom_site_fract_y
_atom_site_fract_z
_atom_site_U_iso_or_equiv
_atom_site_adp_type
_atom_site_occupancy
_atom_site_symmetry_multiplicity
_atom_site_calc_flag
_atom_site_refinement_flags
Pt1 Pt 0.229887(16) 1.00020(2) 0.290019(8) 0.03087(6) Uani 1 1 d .
Os1 Os 0.250603(17) 1.21264(2) 0.229623(9) 0.03360(7) Uani 1 1 d .
Os2 Os 0.267423(15) 0.95313(2) 0.195096(8) 0.02912(6) Uani 1 1 d .
Os3 Os 0.106106(16) 1.08962(2) 0.153517(9) 0.03356(7) Uani 1 1 d .
P1 P 0.31413(11) 0.98788(14) 0.36985(6) 0.0327(3) Uani 1 1 d .
P2 P 0.20811(11) 0.95680(14) 0.11120(6) 0.0333(3) Uani 1 1 d .
O11 O 0.4765(4) 1.2055(5) 0.2376(2) 0.0624(14) Uani 1 1 d .
O12 O 0.2620(4) 1.4145(5) 0.3121(2) 0.0666(15) Uani 1 1 d .
O13 O 0.2463(5) 1.4270(5) 0.1537(2) 0.0750(18) Uani 1 1 d .
O21 O 0.2840(4) 0.6722(4) 0.2221(2) 0.0600(14) Uani 1 1 d .
O22 O 0.4860(3) 0.9501(5) 0.1870(2) 0.0639(15) Uani 1 1 d .
O31 O -0.0919(4) 0.9919(5) 0.1071(3) 0.0698(17) Uani 1 1 d .
O32 O 0.0711(5) 1.3110(6) 0.0806(2) 0.0824(19) Uani 1 1 d .
C1 C 0.1234(4) 0.9710(6) 0.2286(2) 0.0341(12) Uani 1 1 d .
H1 H 0.0861 0.8908 0.2243 0.041 Uiso 1 1 calc R
C2 C 0.0578(4) 1.0786(6) 0.2311(2) 0.0374(13) Uani 1 1 d .
C3 C 0.0950(4) 1.1997(6) 0.2239(2) 0.0378(13) Uani 1 1 d .
H3 H 0.0538 1.2765 0.2241 0.045 Uiso 1 1 calc R
C4 C -0.0472(5) 1.0564(7) 0.2423(3) 0.0527(17) Uani 1 1 d .
H4A H -0.0478 1.0451 0.2778 0.079 Uiso 1 1 calc R
H4B H -0.0732 0.9810 0.2249 0.079 Uiso 1 1 calc R
H4C H -0.0869 1.1292 0.2312 0.079 Uiso 1 1 calc R
C11 C 0.3929(5) 1.2019(6) 0.2341(2) 0.0382(13) Uani 1 1 d .
C12 C 0.2568(5) 1.3355(6) 0.2827(3) 0.0430(15) Uani 1 1 d .
C13 C 0.2489(5) 1.3449(6) 0.1826(3) 0.0515(17) Uani 1 1 d .
C21 C 0.2793(4) 0.7786(6) 0.2109(2) 0.0396(14) Uani 1 1 d .
C22 C 0.4024(5) 0.9516(6) 0.1896(3) 0.0412(14) Uani 1 1 d .
C31 C -0.0160(5) 1.0289(6) 0.1247(3) 0.0454(15) Uani 1 1 d .
C32 C 0.0858(6) 1.2265(7) 0.1082(3) 0.0549(18) Uani 1 1 d .
C40 C 0.3096(5) 0.8059(6) 0.3802(3) 0.0451(15) Uani 1 1 d .
C41 C 0.3873(6) 0.7409(7) 0.3521(3) 0.059(2) Uani 1 1 d .
H41A H 0.4516 0.7611 0.3685 0.088 Uiso 1 1 calc R
H41B H 0.3811 0.7712 0.3181 0.088 Uiso 1 1 calc R
H41C H 0.3777 0.6497 0.3523 0.088 Uiso 1 1 calc R
C42 C 0.2113(6) 0.7590(7) 0.3542(3) 0.062(2) Uani 1 1 d .
H42A H 0.2130 0.6674 0.3507 0.093 Uiso 1 1 calc R
H42B H 0.1989 0.7977 0.3216 0.093 Uiso 1 1 calc R
H42C H 0.1599 0.7823 0.3740 0.093 Uiso 1 1 calc R
C43 C 0.3266(7) 0.7607(7) 0.4348(3) 0.067(2) Uani 1 1 d .
H43A H 0.2812 0.8033 0.4539 0.100 Uiso 1 1 calc R
H43B H 0.3926 0.7807 0.4486 0.100 Uiso 1 1 calc R
H43C H 0.3165 0.6697 0.4361 0.100 Uiso 1 1 calc R
C44 C 0.2418(6) 1.0702(7) 0.4174(3) 0.0520(17) Uani 1 1 d .
C45 C 0.1436(6) 0.9992(9) 0.4185(4) 0.069(2) Uani 1 1 d .
H45A H 0.1036 1.0449 0.4396 0.104 Uiso 1 1 calc R
H45B H 0.1560 0.9142 0.4315 0.104 Uiso 1 1 calc R
H45C H 0.1101 0.9941 0.3850 0.104 Uiso 1 1 calc R
C46 C 0.2946(7) 1.0780(9) 0.4710(3) 0.072(2) Uani 1 1 d .
H46A H 0.3477 1.1385 0.4720 0.108 Uiso 1 1 calc R
H46B H 0.3202 0.9951 0.4812 0.108 Uiso 1 1 calc R
H46C H 0.2491 1.1055 0.4935 0.108 Uiso 1 1 calc R
C47 C 0.2150(7) 1.2042(8) 0.3981(3) 0.068(2) Uani 1 1 d .
H47A H 0.1687 1.2416 0.4181 0.102 Uiso 1 1 calc R
H47B H 0.1861 1.1993 0.3637 0.102 Uiso 1 1 calc R
H47C H 0.2731 1.2563 0.4003 0.102 Uiso 1 1 calc R
C48 C 0.4463(5) 1.0429(7) 0.3784(3) 0.0496(17) Uani 1 1 d .
C49 C 0.5100(6) 0.9937(9) 0.4258(3) 0.071(3) Uani 1 1 d .
H49A H 0.5736 1.0334 0.4282 0.107 Uiso 1 1 calc R
H49B H 0.5171 0.9023 0.4237 0.107 Uiso 1 1 calc R
H49C H 0.4789 1.0148 0.4551 0.107 Uiso 1 1 calc R
C50 C 0.4486(7) 1.1905(7) 0.3797(4) 0.075(3) Uani 1 1 d .
H50A H 0.5138 1.2199 0.3761 0.112 Uiso 1 1 calc R
H50B H 0.4299 1.2200 0.4112 0.112 Uiso 1 1 calc R
H50C H 0.4035 1.2236 0.3526 0.112 Uiso 1 1 calc R
C51 C 0.4946(6) 0.9984(9) 0.3320(3) 0.067(2) Uani 1 1 d .
H51A H 0.4465 0.9991 0.3029 0.100 Uiso 1 1 calc R
H51B H 0.5198 0.9130 0.3376 0.100 Uiso 1 1 calc R
H51C H 0.5475 1.0554 0.3268 0.100 Uiso 1 1 calc R
C52 C 0.1514(5) 0.8009(6) 0.0837(3) 0.0444(15) Uani 1 1 d .
C53 C 0.2333(7) 0.7021(7) 0.0752(4) 0.073(3) Uani 1 1 d .
H53A H 0.2777 0.6936 0.1056 0.109 Uiso 1 1 calc R
H53B H 0.2688 0.7314 0.0486 0.109 Uiso 1 1 calc R
H53C H 0.2039 0.6204 0.0664 0.109 Uiso 1 1 calc R
C54 C 0.0831(8) 0.8236(9) 0.0346(3) 0.084(3) Uani 1 1 d .
H54A H 0.0400 0.7515 0.0281 0.126 Uiso 1 1 calc R
H54B H 0.1219 0.8339 0.0072 0.126 Uiso 1 1 calc R
H54C H 0.0449 0.8998 0.0378 0.126 Uiso 1 1 calc R
C55 C 0.0902(5) 0.7413(7) 0.1216(3) 0.0520(17) Uani 1 1 d .
H55A H 0.0383 0.7990 0.1276 0.078 Uiso 1 1 calc R
H55B H 0.1314 0.7254 0.1526 0.078 Uiso 1 1 calc R
H55C H 0.0625 0.6619 0.1085 0.078 Uiso 1 1 calc R
C56 C 0.2862(5) 1.0324(7) 0.0643(3) 0.0450(15) Uani 1 1 d .
C57 C 0.3268(6) 1.1596(7) 0.0867(3) 0.0572(19) Uani 1 1 d .
H57A H 0.3706 1.1963 0.0651 0.086 Uiso 1 1 calc R
H57B H 0.3619 1.1444 0.1194 0.086 Uiso 1 1 calc R
H57C H 0.2735 1.2178 0.0896 0.086 Uiso 1 1 calc R
C58 C 0.3760(7) 0.9493(9) 0.0566(4) 0.079(3) Uani 1 1 d .
H58A H 0.3545 0.8711 0.0399 0.118 Uiso 1 1 calc R
H58B H 0.4118 0.9297 0.0887 0.118 Uiso 1 1 calc R
H58C H 0.4178 0.9953 0.0365 0.118 Uiso 1 1 calc R
C59 C 0.2273(8) 1.0622(10) 0.0141(3) 0.086(3) Uani 1 1 d .
H59A H 0.1695 1.1097 0.0196 0.128 Uiso 1 1 calc R
H59B H 0.2085 0.9836 -0.0030 0.128 Uiso 1 1 calc R
H59C H 0.2667 1.1123 -0.0060 0.128 Uiso 1 1 calc R

loop_
_atom_site_aniso_label
_atom_site_aniso_U_11
_atom_site_aniso_U_22
_atom_site_aniso_U_33
_atom_site_aniso_U_23
_atom_site_aniso_U_13
_atom_site_aniso_U_12
Pt1 0.03367(12) 0.03163(12) 0.02594(12) -0.00153(8) -0.00218(8) -0.00031(8)
Os1 0.03770(13) 0.02600(11) 0.03514(13) -0.00234(8) -0.00390(9) -0.00151(8)
Os2 0.03264(12) 0.02731(11) 0.02596(12) -0.00077(8) -0.00256(8) 0.00293(8)
Os3 0.03529(12) 0.03033(12) 0.03233(13) -0.00159(9) -0.00743(9) 0.00416(8)
P1 0.0337(7) 0.0366(7) 0.0263(7) -0.0002(6) -0.0022(6) -0.0002(6)
P2 0.0400(8) 0.0310(7) 0.0272(7) -0.0012(6) -0.0027(6) 0.0013(6)
O11 0.051(3) 0.066(3) 0.072(4) -0.001(3) 0.014(3) -0.012(3)
O12 0.077(4) 0.049(3) 0.070(4) -0.029(3) -0.006(3) 0.011(3)
O13 0.103(5) 0.047(3) 0.071(4) 0.022(3) -0.011(3) -0.021(3)
O21 0.082(4) 0.030(2) 0.064(3) 0.007(2) -0.007(3) 0.001(2)
O22 0.034(3) 0.068(3) 0.089(4) -0.013(3) 0.004(3) 0.004(2)
O31 0.044(3) 0.071(4) 0.088(5) -0.023(3) -0.020(3) 0.001(2)
O32 0.103(5) 0.063(4) 0.074(4) 0.028(3) -0.017(4) 0.014(3)
C1 0.037(3) 0.034(3) 0.029(3) -0.005(2) -0.006(2) -0.008(2)
C2 0.033(3) 0.044(3) 0.033(3) -0.007(3) -0.003(2) 0.000(2)
C3 0.036(3) 0.033(3) 0.042(3) -0.007(3) -0.003(3) 0.005(2)
C4 0.042(4) 0.055(4) 0.062(5) 0.000(4) 0.010(3) 0.002(3)
C11 0.040(3) 0.037(3) 0.037(3) -0.001(2) -0.001(3) -0.004(2)
C12 0.041(3) 0.036(3) 0.049(4) -0.005(3) -0.008(3) 0.002(3)
C13 0.059(4) 0.039(3) 0.052(4) -0.003(3) -0.010(3) -0.007(3)
C21 0.044(3) 0.038(3) 0.035(3) -0.002(2) -0.004(3) 0.003(2)
C22 0.039(3) 0.039(3) 0.044(4) -0.004(3) -0.001(3) 0.003(3)
C31 0.040(3) 0.045(3) 0.048(4) -0.008(3) -0.008(3) 0.007(3)
C32 0.061(5) 0.052(4) 0.047(4) 0.005(3) -0.012(3) 0.009(3)
C40 0.058(4) 0.036(3) 0.042(4) 0.007(3) 0.007(3) -0.003(3)
C41 0.081(6) 0.044(4) 0.053(5) -0.008(3) 0.013(4) 0.009(4)
C42 0.073(5) 0.054(4) 0.059(5) -0.004(4) 0.005(4) -0.019(4)
C43 0.105(7) 0.054(4) 0.041(4) 0.023(4) 0.005(4) -0.001(4)
C44 0.066(5) 0.056(4) 0.035(4) -0.003(3) 0.006(3) 0.012(3)
C45 0.062(5) 0.084(6) 0.065(6) -0.005(4) 0.024(4) 0.006(4)
C46 0.097(7) 0.088(6) 0.030(4) -0.013(4) -0.001(4) 0.016(5)
C47 0.090(6) 0.061(5) 0.053(5) -0.010(4) 0.001(4) 0.032(4)
C48 0.047(4) 0.051(4) 0.046(4) 0.008(3) -0.011(3) -0.012(3)
C49 0.058(5) 0.096(7) 0.054(5) 0.015(5) -0.023(4) 0.006(4)
C50 0.078(6) 0.052(4) 0.086(7) 0.009(4) -0.026(5) -0.028(4)
C51 0.045(4) 0.092(6) 0.065(6) 0.021(5) 0.011(4) -0.004(4)
C52 0.059(4) 0.035(3) 0.037(4) -0.008(3) -0.001(3) 0.001(3)
C53 0.085(6) 0.045(4) 0.092(7) -0.023(4) 0.029(5) -0.003(4)
C54 0.114(8) 0.075(6) 0.051(5) 0.000(4) -0.040(5) -0.034(5)
C55 0.058(4) 0.042(3) 0.054(4) -0.009(3) -0.005(3) -0.008(3)
C56 0.049(4) 0.053(4) 0.034(3) 0.006(3) 0.005(3) -0.002(3)
C57 0.069(5) 0.054(4) 0.051(4) 0.009(3) 0.018(4) -0.013(4)
C58 0.099(7) 0.066(5) 0.079(7) 0.008(5) 0.040(6) 0.013(5)
C59 0.120(8) 0.094(7) 0.038(5) 0.018(5) -0.011(5) -0.027(6)

loop_
_atom_type_symbol
_atom_type_description
_atom_type_scat_dispersion_real
_atom_type_scat_dispersion_imag
_atom_type_scat_source
C C 0.0033 0.0016 'International Tables Vol C Tables 4.2.6.8 and 6.1.1.4'
H H 0.0000 0.0000 'International Tables Vol C Tables 4.2.6.8 and 6.1.1.4'
O O 0.0106 0.0060 'International Tables Vol C Tables 4.2.6.8 and 6.1.1.4'
P P 0.1023 0.0942 'International Tables Vol C Tables 4.2.6.8 and 6.1.1.4'
Os Os -1.2165 7.6030 'International Tables Vol C Tables 4.2.6.8 and 6.1.1.4'
Pt Pt -1.7033 8.3905 'International Tables Vol C Tables 4.2.6.8 and 6.1.1.4'

loop_
_geom_angle_atom_site_label_1
_geom_angle_atom_site_label_2
_geom_angle_atom_site_label_3
_geom_angle
P1 Pt1 Os2 137.05(4)
P1 Pt1 Os1 120.61(4)
Os2 Pt1 Os1 63.396(8)
C13 Os1 C12 90.1(3)
C13 Os1 C11 91.0(3)
C12 Os1 C11 92.1(3)
C13 Os1 C3 93.8(3)
C12 Os1 C3 93.0(2)
C11 Os1 C3 173.0(2)
C13 Os1 Pt1 171.4(2)
C12 Os1 Pt1 95.8(2)
C11 Os1 Pt1 95.10(18)
C3 Os1 Pt1 79.68(17)
C13 Os1 Os2 118.3(2)
C12 Os1 Os2 150.8(2)
C11 Os1 Os2 81.24(18)
C3 Os1 Os2 92.00(16)
Pt1 Os1 Os2 56.960(8)
C13 Os1 Os3 84.4(2)
C12 Os1 Os3 140.43(19)
C11 Os1 Os3 127.04(18)
C3 Os1 Os3 48.59(16)
Pt1 Os1 Os3 87.102(9)
Os2 Os1 Os3 56.215(7)
C21 Os2 C22 87.1(3)
C21 Os2 C1 92.7(2)
C22 Os2 C1 160.8(2)
C21 Os2 P2 104.43(19)
C22 Os2 P2 99.3(2)
C1 Os2 P2 99.28(15)
C21 Os2 Pt1 89.1(2)
C22 Os2 Pt1 112.0(2)
C1 Os2 Pt1 48.79(14)
P2 Os2 Pt1 146.48(4)
C21 Os2 Os3 129.72(19)
C22 Os2 Os3 136.6(2)
C1 Os2 Os3 54.75(15)
P2 Os2 Os3 54.62(4)
Pt1 Os2 Os3 93.085(10)
C21 Os2 Os1 148.2(2)
C22 Os2 Os1 98.66(19)
C1 Os2 Os1 71.90(14)
P2 Os2 Os1 105.43(4)
Pt1 Os2 Os1 59.645(8)
Os3 Os2 Os1 63.432(8)
C31 Os3 C32 86.2(3)
C31 Os3 C3 112.2(3)
C32 Os3 C3 97.8(3)
C31 Os3 C2 91.0(3)
C32 Os3 C2 126.8(3)
C3 Os3 C2 35.9(2)
C31 Os3 C1 99.8(3)
C32 Os3 C1 161.5(3)
C3 Os3 C1 63.7(2)
C2 Os3 C1 36.5(2)
C31 Os3 P2 98.9(2)
C32 Os3 P2 100.8(2)
C3 Os3 P2 144.59(15)
C2 Os3 P2 132.02(16)
C1 Os3 P2 95.56(15)
C31 Os3 Os2 129.0(2)
C32 Os3 Os2 135.0(2)
C3 Os3 Os2 93.20(15)
C2 Os3 Os2 84.84(15)
C1 Os3 Os2 52.13(15)
P2 Os3 Os2 52.81(4)
C31 Os3 Os1 157.6(2)
C32 Os3 Os1 98.8(2)
C3 Os3 Os1 45.66(15)
C2 Os3 Os1 68.48(15)
C1 Os3 Os1 69.33(13)
P2 Os3 Os1 101.51(4)
Os2 Os3 Os1 60.353(8)
C48 P1 C44 110.4(3)
C48 P1 C40 109.3(3)
C44 P1 C40 108.6(3)
C48 P1 Pt1 117.6(2)
C44 P1 Pt1 110.6(2)
C40 P1 Pt1 99.7(2)
C52 P2 C56 109.3(3)
C52 P2 Os2 116.4(2)
C56 P2 Os2 119.2(2)
C52 P2 Os3 116.7(2)
C56 P2 Os3 118.9(2)
Os2 P2 Os3 72.57(5)
C2 C1 Os2 131.1(4)
C2 C1 Os3 68.3(3)
Os2 C1 Os3 73.12(18)
C3 C2 C1 117.4(5)
C3 C2 C4 122.6(6)
C1 C2 C4 119.9(6)
C3 C2 Os3 70.9(4)
C1 C2 Os3 75.3(3)
C4 C2 Os3 125.2(4)
C2 C3 Os1 115.5(4)
C2 C3 Os3 73.2(4)
Os1 C3 Os3 85.8(2)
O11 C11 Os1 174.7(6)
O12 C12 Os1 175.6(6)
O13 C13 Os1 178.9(7)
O21 C21 Os2 177.1(6)
O22 C22 Os2 178.9(6)
O31 C31 Os3 179.4(7)
O32 C32 Os3 178.3(8)
C42 C40 C43 111.4(6)
C42 C40 C41 105.2(6)
C43 C40 C41 107.3(6)
C42 C40 P1 107.0(5)
C43 C40 P1 116.1(5)
C41 C40 P1 109.3(5)
C47 C44 C46 109.8(7)
C47 C44 C45 105.7(7)
C46 C44 C45 109.0(7)
C47 C44 P1 108.1(5)
C46 C44 P1 115.2(6)
C45 C44 P1 108.6(5)
C50 C48 C49 107.8(6)
C50 C48 C51 108.0(7)
C49 C48 C51 107.9(7)
C50 C48 P1 108.8(5)
C49 C48 P1 116.1(5)
C51 C48 P1 107.9(5)
C55 C52 C54 107.8(6)
C55 C52 C53 106.8(6)
C54 C52 C53 110.7(7)
C55 C52 P2 108.7(4)
C54 C52 P2 112.2(5)
C53 C52 P2 110.5(5)
C59 C56 C57 107.5(6)
C59 C56 C58 110.4(8)
C57 C56 C58 106.2(6)
C59 C56 P2 112.7(6)
C57 C56 P2 107.7(5)
C58 C56 P2 111.9(5)

loop_
_geom_bond_atom_site_label_1
_geom_bond_atom_site_label_2
_geom_bond_distance
Pt1 P1 2.3099(15)
Pt1 Os2 2.6970(3)
Pt1 Os1 2.7763(3)
Os1 C13 1.865(7)
Os1 C12 1.907(7)
Os1 C11 1.942(6)
Os1 C3 2.123(6)
Os1 Os2 2.8767(3)
Os1 Os3 2.9605(3)
Os2 C21 1.871(6)
Os2 C22 1.873(7)
Os2 C1 2.270(6)
Os2 P2 2.2972(15)
Os2 Os3 2.7511(3)
Os3 C31 1.868(6)
Os3 C32 1.873(7)
Os3 C3 2.226(6)
Os3 C2 2.255(6)
Os3 C1 2.348(6)
Os3 P2 2.3510(16)
P1 C48 1.888(7)
P1 C44 1.908(7)
P1 C40 1.919(6)
P2 C52 1.911(6)
P2 C56 1.913(7)
O11 C11 1.140(7)
O12 C12 1.137(8)
O13 C13 1.153(8)
O21 C21 1.148(7)
O22 C22 1.155(8)
O31 C31 1.156(8)
O32 C32 1.152(9)
C1 C2 1.443(8)
C2 C3 1.383(8)
C2 C4 1.522(9)
C40 C42 1.522(10)
C40 C43 1.526(9)
C40 C41 1.532(10)
C44 C47 1.520(10)
C44 C46 1.531(10)
C44 C45 1.539(11)
C48 C50 1.539(10)
C48 C49 1.541(10)
C48 C51 1.545(12)
C52 C55 1.523(10)
C52 C54 1.539(10)
C52 C53 1.560(10)
C56 C59 1.515(10)
C56 C57 1.533(10)
C56 C58 1.539(11)
